data_7213256
loop_
_publ_author_name
'O&#x2019;Hagan, David'
'Bilton, Clair'
'Howard, Judith A. K.'
'Knight, Lee'
'Tozer, David J.'

_publ_contact_author 'Dr. David O'Hagan'
_publ_section_title
;
 The preferred conformation of N-\b-fluoroethylamides. Observation of the
 fluorine amide gauche effect
;
_journal_issue 4
_journal_name_full 'Journal of the Chemical Society, Perkin Transactions 2'
_journal_page_first 605
_journal_paper_doi 10.1039/b000205o
_journal_year 2000
_chemical_formula_sum 'C9 H9 F N2 O3'
_chemical_formula_weight 212.18
_chemical_name_systematic
;
 ?
;
_space_group_IT_number 33
_symmetry_cell_setting orthorhombic
_symmetry_space_group_name_Hall 'P 2c -2n'
_symmetry_space_group_name_H-M 'P n a 21'
_atom_sites_solution_hydrogens difmap
_atom_sites_solution_primary direct
_atom_sites_solution_secondary difmap
_audit_creation_method SHELXL-97
_cell_angle_alpha 90.00
_cell_angle_beta 90.00
_cell_angle_gamma 90.00
_cell_formula_units_Z 4
_cell_length_a 9.9569(3)
_cell_length_b 20.4211(8)
_cell_length_c 4.6421(2)
_cell_measurement_reflns_used 993
_cell_measurement_temperature 150
_cell_measurement_theta_max 22.41
_cell_measurement_theta_min 10.15
_cell_volume 943.88(6)
_computing_cell_refinement 'Bruker SMART'
_computing_data_collection 'Bruker SMART'
_computing_data_reduction 'Bruker SAINT'
_computing_molecular_graphics 'SHELXL-97 (Sheldrick, 1997)'
_computing_publication_material 'SHELXL-97 (Sheldrick, 1997)'
_computing_structure_refinement 'SHELXL-97 (Sheldrick, 1997)'
_computing_structure_solution 'SHELXS-97 (Sheldrick, 1997)'
_diffrn_ambient_temperature 150
_diffrn_detector_area_resol_mean 'not relevant'
_diffrn_measured_fraction_theta_full 0.964
_diffrn_measured_fraction_theta_max 0.964
_diffrn_measurement_device_type 'Bruker SMART CCD'
_diffrn_measurement_method '\w scans'
_diffrn_radiation_monochromator graphite
_diffrn_radiation_source 'fine-focus sealed tube'
_diffrn_radiation_type MoK\a
_diffrn_radiation_wavelength 0.71073
_diffrn_reflns_av_R_equivalents 0.0465
_diffrn_reflns_av_sigmaI/netI 0.0400
_diffrn_reflns_limit_h_max 13
_diffrn_reflns_limit_h_min -13
_diffrn_reflns_limit_k_max 28
_diffrn_reflns_limit_k_min -27
_diffrn_reflns_limit_l_max 6
_diffrn_reflns_limit_l_min -6
_diffrn_reflns_number 11457
_diffrn_reflns_theta_full 30.12
_diffrn_reflns_theta_max 30.12
_diffrn_reflns_theta_min 1.99
_exptl_absorpt_coefficient_mu 0.126
_exptl_absorpt_correction_T_max 0.994
_exptl_absorpt_correction_T_min 0.748
_exptl_absorpt_correction_type psi-scan
_exptl_absorpt_process_details 'Psi-scans using Shelx97'
_exptl_crystal_colour colourless
_exptl_crystal_density_diffrn 1.493
_exptl_crystal_density_method 'not measured'
_exptl_crystal_description plate
_exptl_crystal_F_000 440
_exptl_crystal_size_max 0.5
_exptl_crystal_size_mid 0.2
_exptl_crystal_size_min 0.05
_refine_diff_density_max 0.238
_refine_diff_density_min -0.268
_refine_diff_density_rms 0.049
_refine_ls_abs_structure_details 'Flack H D (1983), Acta Cryst. A39, 876-881'
_refine_ls_abs_structure_Flack -0.6(13)
_refine_ls_extinction_method none
_refine_ls_goodness_of_fit_ref 0.909
_refine_ls_hydrogen_treatment mixed
_refine_ls_matrix_type full
_refine_ls_number_parameters 185
_refine_ls_number_reflns 2644
_refine_ls_number_restraints 1
_refine_ls_restrained_S_all 0.908
_refine_ls_R_factor_all 0.0799
_refine_ls_R_factor_gt 0.0480
_refine_ls_shift/su_max 0.000
_refine_ls_shift/su_mean 0.000
_refine_ls_structure_factor_coef Fsqd
_refine_ls_weighting_details 'calc w=1/[\s^2^(Fo^2^)+(0.1000P)^2^+0.0000P] where P=(Fo^2^+2Fc^2^)/3'
_refine_ls_weighting_scheme calc
_refine_ls_wR_factor_gt 0.1197
_refine_ls_wR_factor_ref 0.1374
_reflns_number_gt 1906
_reflns_number_total 2644
_reflns_threshold_expression >2sigma(I)
_cod_data_source_file b000205osup1.cif
_cod_data_source_block 99SRV155
_cod_original_sg_symbol_H-M Pna2(1)
_cod_database_code 7213256

loop_
_symmetry_equiv_pos_as_xyz
'x, y, z'
'-x, -y, z+1/2'
'x+1/2, -y+1/2, z'
'-x+1/2, y+1/2, z+1/2'

loop_
_atom_site_label
_atom_site_type_symbol
_atom_site_fract_x
_atom_site_fract_y
_atom_site_fract_z
_atom_site_U_iso_or_equiv
_atom_site_adp_type
_atom_site_occupancy
_atom_site_symmetry_multiplicity
_atom_site_calc_flag
_atom_site_refinement_flags
C1 C 0.0634(2) 0.86566(11) 0.5174(6) 0.0348(5) Uani 1 1 d .
H1 H -0.028(3) 0.8524(12) 0.486(7) 0.042(7) Uiso 1 1 d .
C2 C 0.0966(2) 0.91558(11) 0.7072(5) 0.0350(5) Uani 1 1 d .
H2 H 0.030(3) 0.9341(14) 0.826(7) 0.046(7) Uiso 1 1 d .
C3 C 0.2314(2) 0.93151(10) 0.7412(5) 0.0297(4) Uani 1 1 d .
N1 N 0.26877(19) 0.98300(8) 0.9451(4) 0.0367(4) Uani 1 1 d .
O1 O 0.17918(19) 1.01110(12) 1.0768(7) 0.0794(9) Uani 1 1 d .
O2 O 0.38672(17) 0.99431(10) 0.9852(5) 0.0537(5) Uani 1 1 d .
C4 C 0.3324(2) 0.89970(11) 0.5894(5) 0.0343(5) Uani 1 1 d .
H4 H 0.429(3) 0.9090(13) 0.610(8) 0.049(8) Uiso 1 1 d .
C5 C 0.29731(19) 0.84960(11) 0.4026(5) 0.0340(5) Uani 1 1 d .
H5 H 0.368(3) 0.8288(13) 0.285(7) 0.044(7) Uiso 1 1 d .
C6 C 0.16206(18) 0.83221(10) 0.3651(4) 0.0272(4) Uani 1 1 d .
C7 C 0.11745(19) 0.77794(10) 0.1657(5) 0.0302(4) Uani 1 1 d .
O3 O -0.00446(14) 0.76749(8) 0.1283(4) 0.0415(4) Uani 1 1 d .
N2 N 0.21231(18) 0.74271(9) 0.0335(4) 0.0323(4) Uani 1 1 d .
C8 C 0.1788(2) 0.68802(12) -0.1549(5) 0.0372(5) Uani 1 1 d .
H8A H 0.090(3) 0.6937(12) -0.256(6) 0.038(7) Uiso 1 1 d .
H8B H 0.245(3) 0.6868(11) -0.309(6) 0.036(7) Uiso 1 1 d .
C9 C 0.1755(3) 0.62365(13) 0.0031(7) 0.0503(6) Uani 1 1 d .
H9 H 0.154(3) 0.5901(13) -0.131(6) 0.035(6) Uiso 1 1 d .
F1 F 0.2832(3) 0.60512(14) 0.1418(9) 0.0519(8) Uani 0.50 1 d P
F2 F 0.1042(3) 0.62480(14) 0.2304(7) 0.0494(7) Uani 0.50 1 d P
H2A H 0.293(3) 0.7479(14) 0.086(7) 0.047(8) Uiso 1 1 d .
H99 H 0.2041 0.6187 0.0400 0.040 Uiso 0.50 1 d P
H98 H 0.1580 0.6239 0.0588 0.040 Uiso 0.50 1 d P

loop_
_atom_site_aniso_label
_atom_site_aniso_U_11
_atom_site_aniso_U_22
_atom_site_aniso_U_33
_atom_site_aniso_U_23
_atom_site_aniso_U_13
_atom_site_aniso_U_12
C1 0.0183(8) 0.0426(11) 0.0435(12) 0.0057(10) -0.0023(9) 0.0017(8)
C2 0.0225(9) 0.0428(11) 0.0398(13) -0.0002(10) 0.0005(9) 0.0066(9)
C3 0.0242(9) 0.0295(9) 0.0353(11) 0.0050(9) 0.0000(8) 0.0013(7)
N1 0.0345(9) 0.0333(9) 0.0425(11) -0.0004(9) -0.0009(8) 0.0043(7)
O1 0.0398(11) 0.0827(16) 0.116(2) -0.0588(16) 0.0018(13) 0.0101(10)
O2 0.0314(8) 0.0615(11) 0.0681(14) -0.0217(11) -0.0018(8) -0.0064(8)
C4 0.0207(8) 0.0370(11) 0.0453(14) -0.0019(10) 0.0008(8) -0.0016(8)
C5 0.0168(8) 0.0393(11) 0.0461(12) 0.0001(10) 0.0025(8) -0.0006(8)
C6 0.0193(8) 0.0321(9) 0.0302(10) 0.0066(9) -0.0029(7) -0.0016(7)
C7 0.0203(9) 0.0354(10) 0.0349(10) 0.0064(9) -0.0027(8) -0.0033(7)
O3 0.0173(6) 0.0532(10) 0.0541(10) -0.0027(8) -0.0044(7) -0.0061(6)
N2 0.0196(7) 0.0414(9) 0.0359(10) -0.0010(8) -0.0037(7) -0.0043(7)
C8 0.0253(10) 0.0524(14) 0.0338(11) -0.0083(10) -0.0020(9) -0.0014(9)
C9 0.0593(16) 0.0427(12) 0.0488(15) -0.0147(13) -0.0125(14) 0.0093(12)
F1 0.0351(13) 0.0446(15) 0.076(2) -0.0003(15) -0.0232(15) 0.0025(12)
F2 0.0477(16) 0.0424(14) 0.0582(19) 0.0006(14) 0.0108(14) -0.0014(13)

loop_
_atom_type_symbol
_atom_type_description
_atom_type_scat_dispersion_real
_atom_type_scat_dispersion_imag
_atom_type_scat_source
C C 0.0033 0.0016 'International Tables Vol C Tables 4.2.6.8 and 6.1.1.4'
H H 0.0000 0.0000 'International Tables Vol C Tables 4.2.6.8 and 6.1.1.4'
N N 0.0061 0.0033 'International Tables Vol C Tables 4.2.6.8 and 6.1.1.4'
O O 0.0106 0.0060 'International Tables Vol C Tables 4.2.6.8 and 6.1.1.4'
F F 0.0171 0.0103 'International Tables Vol C Tables 4.2.6.8 and 6.1.1.4'

loop_
_geom_angle_atom_site_label_1
_geom_angle_atom_site_label_2
_geom_angle_atom_site_label_3
_geom_angle
C2 C1 C6 121.05(19)
C2 C1 H1 121.9(17)
C6 C1 H1 117.0(17)
C1 C2 C3 118.30(19)
C1 C2 H2 119.8(17)
C3 C2 H2 121.5(17)
C4 C3 C2 122.1(2)
C4 C3 N1 118.72(18)
C2 C3 N1 119.14(19)
O2 N1 O1 122.7(2)
O2 N1 C3 118.87(18)
O1 N1 C3 118.4(2)
C5 C4 C3 118.70(19)
C5 C4 H4 116.7(18)
C3 C4 H4 124.6(19)
C4 C5 C6 120.4(2)
C4 C5 H5 118.8(17)
C6 C5 H5 120.6(17)
C1 C6 C5 119.4(2)
C1 C6 C7 117.67(17)
C5 C6 C7 122.94(18)
O3 C7 N2 122.2(2)
O3 C7 C6 119.87(19)
N2 C7 C6 117.92(17)
C7 N2 C8 121.74(18)
C7 N2 H2A 118(2)
C8 N2 H2A 119(2)
N2 C8 C9 112.4(2)
N2 C8 H8A 113.1(14)
C9 C8 H8A 107.9(14)
N2 C8 H8B 107.8(15)
C9 C8 H8B 110.6(14)
H8A C8 H8B 105(2)

loop_
_geom_bond_atom_site_label_1
_geom_bond_atom_site_label_2
_geom_bond_distance
C1 C2 1.388(3)
C1 C6 1.390(3)
C1 H1 0.96(3)
C2 C3 1.390(3)
C2 H2 0.94(3)
C3 C4 1.389(3)
C3 N1 1.463(3)
N1 O2 1.211(3)
N1 O1 1.224(3)
C4 C5 1.386(4)
C4 H4 0.98(3)
C5 C6 1.404(2)
C5 H5 0.99(3)
C6 C7 1.511(3)
C7 O3 1.245(2)
C7 N2 1.336(3)
N2 C8 1.457(3)
N2 H2A 0.84(3)
C8 C9 1.506(4)
C8 H8A 1.01(3)
C8 H8B 0.97(3)
C9 F2 1.271(4)
C9 F1 1.307(4)
C9 H9 0.95(3)
